data_7058339
loop_
_publ_author_name
'Moula, Golam'
'Bose, Moumita'
'Sarkar, Sabyasachi'

_publ_section_title
;
 Structurally characterized one oxo--desoxo bridged Mo2--bis(dithiolene)
 complex and its interconversion to a discrete oxo or desoxo DMSOR model
;
_journal_issue 21
_journal_name_full 'New Journal of Chemistry'
_journal_page_first 8332
_journal_paper_doi 10.1039/C9NJ01020C
_journal_volume 43
_journal_year 2019
_chemical_formula_moiety '2(C34 H15 Mo2 N8 O P S8),4(C8 H20 N), 2(C H2 Cl2),H2 O'
_chemical_formula_sum 'C102 H116 Cl4 Mo4 N20 O3 P2 S16'
_chemical_formula_weight 2770.60
_space_group_crystal_system triclinic
_space_group_IT_number 2
_space_group_name_Hall '-P 1'
_space_group_name_H-M_alt 'P -1'
_symmetry_space_group_name_Hall '-P 1'
_symmetry_space_group_name_H-M 'P -1'
_atom_sites_solution_hydrogens mixed
_audit_creation_method SHELXL-2018/3
_audit_update_record
;
2019-04-07 deposited with the CCDC.    2019-04-29 downloaded from the CCDC.
;
_cell_angle_alpha 83.009(5)
_cell_angle_beta 72.837(5)
_cell_angle_gamma 88.972(5)
_cell_formula_units_Z 1
_cell_length_a 10.936(5)
_cell_length_b 16.122(5)
_cell_length_c 18.503(5)
_cell_measurement_reflns_used 5037
_cell_measurement_temperature 100(2)
_cell_measurement_theta_max 26.00
_cell_measurement_theta_min 1.95
_cell_volume 3093.3(19)
_computing_cell_refinement 'SAINT (Bruker, 2002)'
_computing_data_collection 'SAINT (Bruker, 2002)'
_computing_data_reduction 'SAINT (Bruker, 2002)'
_computing_molecular_graphics ORTEP-3
_computing_publication_material 'SHELXL-2018/3 (Sheldrick, 2018)'
_computing_structure_refinement 'SHELXL-2018/3 (Sheldrick, 2018)'
_computing_structure_solution 'SHELXTL (Bruker, 2002)'
_diffrn_ambient_temperature 100(2)
_diffrn_measured_fraction_theta_full 0.971
_diffrn_measured_fraction_theta_max 0.971
_diffrn_measurement_device_type 'CCD area detector'
_diffrn_measurement_method 'Omega scans'
_diffrn_radiation_type MoK\a
_diffrn_radiation_wavelength 0.71069
_diffrn_reflns_av_R_equivalents 0.0348
_diffrn_reflns_av_unetI/netI 0.0746
_diffrn_reflns_Laue_measured_fraction_full 0.975
_diffrn_reflns_Laue_measured_fraction_max 0.971
_diffrn_reflns_limit_h_max 13
_diffrn_reflns_limit_h_min -12
_diffrn_reflns_limit_k_max 19
_diffrn_reflns_limit_k_min -10
_diffrn_reflns_limit_l_max 21
_diffrn_reflns_limit_l_min -22
_diffrn_reflns_number 17034
_diffrn_reflns_point_group_measured_fraction_full 0.975
_diffrn_reflns_point_group_measured_fraction_max 0.971
_diffrn_reflns_theta_full 26.000
_diffrn_reflns_theta_max 26.000
_diffrn_reflns_theta_min 1.952
_diffrn_source 'fine-focus sealed tube'
_exptl_absorpt_coefficient_mu 0.833
_exptl_absorpt_correction_T_max 0.983
_exptl_absorpt_correction_T_min 0.980
_exptl_absorpt_correction_type empirical
_exptl_absorpt_process_details 'SADABS (Bruker, 2002)'
_exptl_crystal_colour brownred
_exptl_crystal_density_diffrn 1.487
_exptl_crystal_density_method 'not measured'
_exptl_crystal_description plate
_exptl_crystal_F_000 1414
_exptl_crystal_size_max 0.03
_exptl_crystal_size_mid 0.02
_exptl_crystal_size_min 0.02
_refine_diff_density_max 1.668
_refine_diff_density_min -1.130
_refine_diff_density_rms 0.196
_refine_ls_extinction_method none
_refine_ls_goodness_of_fit_ref 1.047
_refine_ls_hydrogen_treatment constr
_refine_ls_matrix_type full
_refine_ls_number_parameters 683
_refine_ls_number_reflns 11807
_refine_ls_number_restraints 0
_refine_ls_restrained_S_all 1.047
_refine_ls_R_factor_all 0.0891
_refine_ls_R_factor_gt 0.0637
_refine_ls_shift/su_max 0.001
_refine_ls_shift/su_mean 0.000
_refine_ls_structure_factor_coef Fsqd
_refine_ls_weighting_details 'w=1/[\s^2^(Fo^2^)+(0.1216P)^2^+1.2777P] where P=(Fo^2^+2Fc^2^)/3'
_refine_ls_weighting_scheme calc
_refine_ls_wR_factor_gt 0.1664
_refine_ls_wR_factor_ref 0.2031
_reflns_Friedel_coverage 0.000
_reflns_number_gt 8820
_reflns_number_total 11807
_reflns_threshold_expression 'I > 2\s(I)'
_cod_data_source_file c9nj01020c2.cif
_cod_data_source_block 26novam
_cod_depositor_comments 'Adding full bibliography for 7058339.cif.'
_cod_database_code 7058339
_shelx_shelxl_version_number 2018/3
_shelx_space_group_comment
;
The symmetry employed for this shelxl refinement is uniquely defined
by the following loop, which should always be used as a source of
symmetry information in preference to the above space-group names.
They are only intended as comments.
;

loop_
_space_group_symop_operation_xyz
'x, y, z'
'-x, -y, -z'

loop_
_atom_site_label
_atom_site_type_symbol
_atom_site_fract_x
_atom_site_fract_y
_atom_site_fract_z
_atom_site_U_iso_or_equiv
_atom_site_adp_type
_atom_site_occupancy
_atom_site_site_symmetry_order
_atom_site_calc_flag
_atom_site_refinement_flags_posn
_atom_site_refinement_flags_adp
_atom_site_refinement_flags_occupancy
C1 C 0.1592(6) 0.4898(4) 0.7978(3) 0.0294(14) Uani 1 1 d . . .
C2 C 0.2948(6) 0.4926(4) 0.7891(3) 0.0238(13) Uani 1 1 d . . .
C3 C 0.3630(6) 0.5656(4) 0.7642(3) 0.0282(14) Uani 1 1 d . . .
C4 C 0.3074(6) 0.6432(5) 0.7460(4) 0.0362(16) Uani 1 1 d . . .
C5 C 0.7628(6) 0.4879(4) 0.9925(3) 0.0303(14) Uani 1 1 d . . .
C6 C 0.6919(6) 0.4564(4) 0.9490(3) 0.0273(13) Uani 1 1 d . . .
C7 C 0.6148(6) 0.3850(4) 0.9748(3) 0.0299(14) Uani 1 1 d . . .
C8 C 0.6057(7) 0.3395(4) 1.0482(3) 0.0346(16) Uani 1 1 d . . .
C9 C 0.4728(7) 0.1012(4) 1.0030(4) 0.0358(16) Uani 1 1 d . . .
C10 C 0.5423(7) 0.1203(4) 0.9246(3) 0.0309(15) Uani 1 1 d . . .
C11 C 0.6695(7) 0.1155(4) 0.9004(4) 0.0324(15) Uani 1 1 d . . .
C12 C 0.7405(8) 0.0828(5) 0.9509(4) 0.0427(18) Uani 1 1 d . . .
C13 C 0.7233(6) 0.1775(4) 0.4927(4) 0.0301(14) Uani 1 1 d . . .
C14 C 0.6586(6) 0.1865(4) 0.5706(3) 0.0255(13) Uani 1 1 d . . .
C15 C 0.5284(6) 0.1933(4) 0.5956(3) 0.0257(13) Uani 1 1 d . . .
C16 C 0.4511(6) 0.1973(4) 0.5457(4) 0.0326(15) Uani 1 1 d . . .
C17 C 0.8234(5) 0.5731(4) 0.6497(3) 0.0215(12) Uani 1 1 d . . .
C18 C 0.9000(6) 0.6074(4) 0.6859(3) 0.0269(13) Uani 1 1 d . . .
H18 H 0.918432 0.575536 0.726722 0.032 Uiso 1 1 calc R U .
C19 C 0.9510(6) 0.6885(4) 0.6633(4) 0.0298(14) Uani 1 1 d . . .
H19 H 1.000753 0.711333 0.689138 0.036 Uiso 1 1 calc R U .
C20 C 0.9248(6) 0.7343(4) 0.6003(4) 0.0379(17) Uani 1 1 d . . .
H20 H 0.961143 0.787363 0.582315 0.045 Uiso 1 1 calc R U .
C21 C 0.8460(7) 0.7017(4) 0.5650(4) 0.0364(16) Uani 1 1 d . . .
H21 H 0.826750 0.733241 0.524331 0.044 Uiso 1 1 calc R U .
C22 C 0.7951(6) 0.6213(4) 0.5901(3) 0.0291(14) Uani 1 1 d . . .
H22 H 0.740892 0.599718 0.566351 0.035 Uiso 1 1 calc R U .
C23 C 0.7167(6) 0.4330(4) 0.6019(3) 0.0237(13) Uani 1 1 d . . .
C24 C 0.5879(6) 0.4365(4) 0.6033(3) 0.0280(14) Uani 1 1 d . . .
H24 H 0.527516 0.454351 0.645140 0.034 Uiso 1 1 calc R U .
C25 C 0.5487(6) 0.4138(4) 0.5435(3) 0.0311(15) Uani 1 1 d . . .
H25 H 0.462792 0.416401 0.545485 0.037 Uiso 1 1 calc R U .
C26 C 0.6395(7) 0.3867(4) 0.4800(4) 0.0348(15) Uani 1 1 d . . .
H26 H 0.614438 0.370486 0.439886 0.042 Uiso 1 1 calc R U .
C27 C 0.7672(6) 0.3848(4) 0.4785(3) 0.0327(15) Uani 1 1 d . . .
H27 H 0.828158 0.368685 0.435931 0.039 Uiso 1 1 calc R U .
C28 C 0.8055(6) 0.4059(4) 0.5377(3) 0.0278(14) Uani 1 1 d . . .
H28 H 0.891396 0.402335 0.535649 0.033 Uiso 1 1 calc R U .
C29 C 0.9125(6) 0.4101(4) 0.6817(3) 0.0235(12) Uani 1 1 d . . .
C30 C 1.0275(6) 0.4364(4) 0.6261(3) 0.0291(14) Uani 1 1 d . . .
H30 H 1.028161 0.481778 0.589774 0.035 Uiso 1 1 calc R U .
C31 C 1.1409(6) 0.3946(5) 0.6249(4) 0.0359(16) Uani 1 1 d . . .
H31 H 1.216840 0.412210 0.587880 0.043 Uiso 1 1 calc R U .
C32 C 1.1402(7) 0.3272(5) 0.6788(4) 0.0378(16) Uani 1 1 d . . .
H32 H 1.215340 0.299093 0.678385 0.045 Uiso 1 1 calc R U .
C33 C 1.0259(7) 0.3021(4) 0.7337(4) 0.0335(15) Uani 1 1 d . . .
H33 H 1.025121 0.256406 0.769787 0.040 Uiso 1 1 calc R U .
C34 C 0.9131(6) 0.3434(4) 0.7359(3) 0.0272(13) Uani 1 1 d . . .
H34 H 0.837927 0.326239 0.773765 0.033 Uiso 1 1 calc R U .
C35 C 0.0758(9) 0.1038(7) 0.6521(6) 0.076(3) Uani 1 1 d . . .
H35A H 0.143581 0.136206 0.613653 0.092 Uiso 1 1 calc R U .
H35B H -0.000327 0.137626 0.662322 0.092 Uiso 1 1 calc R U .
C36 C 0.7364(8) 0.9401(6) 0.5861(5) 0.055(2) Uani 1 1 d . . .
H36A H 0.805944 0.979909 0.565591 0.082 Uiso 1 1 calc R U .
H36B H 0.769753 0.885469 0.594287 0.082 Uiso 1 1 calc R U .
H36C H 0.687149 0.939912 0.550938 0.082 Uiso 1 1 calc R U .
C37 C 0.6515(7) 0.9641(5) 0.6613(4) 0.0414(17) Uani 1 1 d . . .
H37A H 0.703442 0.965837 0.695541 0.050 Uiso 1 1 calc R U .
H37B H 0.621048 1.020142 0.652303 0.050 Uiso 1 1 calc R U .
C38 C 0.4090(8) 0.9825(5) 0.6166(4) 0.0451(19) Uani 1 1 d . . .
H38A H 0.356976 0.971500 0.585024 0.068 Uiso 1 1 calc R U .
H38B H 0.359860 1.011922 0.657408 0.068 Uiso 1 1 calc R U .
H38C H 0.482212 1.016075 0.586630 0.068 Uiso 1 1 calc R U .
C39 C 0.4533(7) 0.9001(5) 0.6496(4) 0.0408(17) Uani 1 1 d . . .
H39A H 0.378203 0.866329 0.678187 0.049 Uiso 1 1 calc R U .
H39B H 0.500236 0.870471 0.607593 0.049 Uiso 1 1 calc R U .
C40 C 0.6698(8) 0.8108(5) 0.7679(4) 0.0468(19) Uani 1 1 d . . .
H40A H 0.690232 0.753162 0.777830 0.070 Uiso 1 1 calc R U .
H40B H 0.746581 0.842187 0.740372 0.070 Uiso 1 1 calc R U .
H40C H 0.631229 0.832588 0.815235 0.070 Uiso 1 1 calc R U .
C41 C 0.5769(7) 0.8176(4) 0.7207(4) 0.0382(16) Uani 1 1 d . . .
H41A H 0.500709 0.784368 0.748387 0.046 Uiso 1 1 calc R U .
H41B H 0.615909 0.793954 0.673624 0.046 Uiso 1 1 calc R U .
C42 C 0.3398(8) 0.9033(6) 0.8178(4) 0.055(2) Uani 1 1 d . . .
H42A H 0.301094 0.931767 0.861386 0.082 Uiso 1 1 calc R U .
H42B H 0.283496 0.904281 0.786602 0.082 Uiso 1 1 calc R U .
H42C H 0.355325 0.846374 0.834510 0.082 Uiso 1 1 calc R U .
C43 C 0.4656(7) 0.9465(5) 0.7721(4) 0.0439(18) Uani 1 1 d . . .
H43A H 0.520626 0.946494 0.804678 0.053 Uiso 1 1 calc R U .
H43B H 0.448909 1.004310 0.756844 0.053 Uiso 1 1 calc R U .
C44 C 0.8986(8) 0.8759(5) 0.0757(5) 0.051(2) Uani 1 1 d . . .
H44A H 0.828662 0.896470 0.113809 0.077 Uiso 1 1 calc R U .
H44B H 0.956288 0.846634 0.099744 0.077 Uiso 1 1 calc R U .
H44C H 0.943269 0.921984 0.040549 0.077 Uiso 1 1 calc R U .
C45 C 0.8473(8) 0.8166(6) 0.0330(5) 0.053(2) Uani 1 1 d . . .
H45A H 0.800108 0.771492 0.069577 0.064 Uiso 1 1 calc R U .
H45B H 0.787124 0.846646 0.010536 0.064 Uiso 1 1 calc R U .
C46 C 0.9276(12) 0.8875(9) -0.1399(7) 0.111(5) Uani 1 1 d . . .
H46A H 0.976955 0.929110 -0.178572 0.166 Uiso 1 1 calc R U .
H46B H 0.896357 0.845964 -0.163451 0.166 Uiso 1 1 calc R U .
H46C H 0.856611 0.913337 -0.106831 0.166 Uiso 1 1 calc R U .
C47 C 1.0104(10) 0.8469(7) -0.0944(5) 0.071(3) Uani 1 1 d . . .
H47A H 1.043437 0.890113 -0.072697 0.086 Uiso 1 1 calc R U .
H47B H 1.083054 0.822959 -0.129133 0.086 Uiso 1 1 calc R U .
C48 C 0.9614(10) 0.6703(7) -0.1199(5) 0.077(3) Uani 1 1 d . . .
H48A H 0.909860 0.631940 -0.134750 0.115 Uiso 1 1 calc R U .
H48B H 1.003214 0.709671 -0.163054 0.115 Uiso 1 1 calc R U .
H48C H 1.024539 0.640022 -0.101271 0.115 Uiso 1 1 calc R U .
C49 C 0.8776(8) 0.7163(6) -0.0581(4) 0.050(2) Uani 1 1 d . . .
H49A H 0.812735 0.745232 -0.077106 0.060 Uiso 1 1 calc R U .
H49B H 0.834026 0.675694 -0.015421 0.060 Uiso 1 1 calc R U .
C50 C 1.0060(8) 0.6737(6) 0.0628(5) 0.055(2) Uani 1 1 d . . .
H50A H 1.077709 0.651038 0.077975 0.083 Uiso 1 1 calc R U .
H50B H 0.947707 0.697256 0.104678 0.083 Uiso 1 1 calc R U .
H50C H 0.963089 0.630149 0.048156 0.083 Uiso 1 1 calc R U .
C51 C 1.0518(7) 0.7400(5) -0.0027(5) 0.051(2) Uani 1 1 d . . .
H51A H 1.096790 0.783111 0.012176 0.061 Uiso 1 1 calc R U .
H51B H 1.112167 0.716024 -0.044330 0.061 Uiso 1 1 calc R U .
N1 N 0.0521(6) 0.4900(4) 0.8046(3) 0.0381(14) Uani 1 1 d . . .
N2 N 0.2644(6) 0.7059(5) 0.7315(4) 0.0567(19) Uani 1 1 d . . .
N3 N 0.8218(6) 0.5123(4) 1.0274(3) 0.0450(16) Uani 1 1 d . . .
N4 N 0.5998(7) 0.3022(4) 1.1056(3) 0.0491(17) Uani 1 1 d . . .
N5 N 0.4138(7) 0.0863(4) 1.0665(3) 0.0484(17) Uani 1 1 d . . .
N6 N 0.8006(7) 0.0574(5) 0.9906(4) 0.061(2) Uani 1 1 d . . .
N7 N 0.3834(6) 0.1990(4) 0.5078(4) 0.0481(16) Uani 1 1 d . . .
N8 N 0.7793(6) 0.1690(4) 0.4315(3) 0.0470(16) Uani 1 1 d . . .
N9 N 0.5369(6) 0.9070(3) 0.7010(3) 0.0348(13) Uani 1 1 d . . .
N10 N 0.9471(5) 0.7784(4) -0.0298(4) 0.0419(15) Uani 1 1 d . . .
O1 O 0.6166(4) 0.3220(3) 0.7562(2) 0.0240(9) Uani 1 1 d . . .
P1 P 0.76481(14) 0.46538(10) 0.68114(8) 0.0212(3) Uani 1 1 d . . .
S1 S 0.36564(14) 0.40223(10) 0.81391(8) 0.0246(3) Uani 1 1 d . . .
S2 S 0.52484(14) 0.56781(10) 0.75968(8) 0.0251(3) Uani 1 1 d . . .
S3 S 0.70165(14) 0.50793(10) 0.85877(8) 0.0248(3) Uani 1 1 d . . .
S4 S 0.53346(15) 0.34663(10) 0.92003(8) 0.0274(4) Uani 1 1 d . . .
S5 S 0.45581(15) 0.15496(10) 0.86073(9) 0.0288(4) Uani 1 1 d . . .
S6 S 0.75619(15) 0.14375(11) 0.80398(9) 0.0312(4) Uani 1 1 d . . .
S7 S 0.75145(14) 0.18439(10) 0.63322(8) 0.0254(3) Uani 1 1 d . . .
S8 S 0.44765(14) 0.19624(10) 0.69236(9) 0.0276(3) Uani 1 1 d . . .
Cl1 Cl 0.1199(2) 0.08308(15) 0.73415(15) 0.0656(6) Uani 1 1 d . . .
Mo1 Mo 0.58002(5) 0.43530(3) 0.80265(3) 0.01993(15) Uani 1 1 d . . .
Mo2 Mo 0.60826(5) 0.21566(3) 0.74980(3) 0.02187(15) Uani 1 1 d . . .
Cl2 Cl 0.0449(3) 0.0140(3) 0.6164(2) 0.1232(15) Uani 1 1 d . . .
O3 O 0.1084(18) 0.8570(12) 0.7278(11) 0.102(5) Uiso 0.5 1 d G . P
H3A H 0.113840 0.806299 0.718989 0.153 Uiso 0.5 1 d G U P
H3B H 0.035041 0.871704 0.724520 0.153 Uiso 0.5 1 d G U P

loop_
_atom_site_aniso_label
_atom_site_aniso_U_11
_atom_site_aniso_U_22
_atom_site_aniso_U_33
_atom_site_aniso_U_23
_atom_site_aniso_U_13
_atom_site_aniso_U_12
C1 0.031(4) 0.031(4) 0.029(3) -0.005(3) -0.013(3) -0.002(3)
C2 0.023(3) 0.035(3) 0.016(3) -0.006(2) -0.009(2) -0.002(3)
C3 0.024(3) 0.035(4) 0.022(3) 0.002(3) -0.004(2) 0.001(3)
C4 0.023(3) 0.042(4) 0.041(4) 0.011(3) -0.012(3) -0.006(3)
C5 0.029(3) 0.038(4) 0.022(3) -0.006(3) -0.003(3) -0.004(3)
C6 0.026(3) 0.037(4) 0.020(3) -0.007(3) -0.006(2) 0.001(3)
C7 0.032(3) 0.035(4) 0.019(3) -0.002(3) -0.002(2) 0.001(3)
C8 0.042(4) 0.038(4) 0.020(3) 0.000(3) -0.004(3) 0.003(3)
C9 0.042(4) 0.031(4) 0.033(4) 0.002(3) -0.011(3) -0.009(3)
C10 0.042(4) 0.024(3) 0.023(3) 0.006(3) -0.009(3) -0.009(3)
C11 0.037(4) 0.028(3) 0.032(3) 0.006(3) -0.014(3) -0.008(3)
C12 0.050(5) 0.044(4) 0.035(4) 0.006(3) -0.018(3) -0.018(4)
C13 0.034(4) 0.029(3) 0.029(3) -0.008(3) -0.009(3) -0.005(3)
C14 0.034(3) 0.025(3) 0.021(3) -0.006(2) -0.011(2) -0.005(3)
C15 0.028(3) 0.026(3) 0.025(3) 0.000(3) -0.011(2) -0.002(3)
C16 0.035(4) 0.033(4) 0.030(3) -0.005(3) -0.008(3) -0.004(3)
C17 0.015(3) 0.027(3) 0.018(3) 0.002(2) 0.000(2) -0.001(2)
C18 0.026(3) 0.032(3) 0.019(3) 0.002(3) -0.004(2) 0.004(3)
C19 0.024(3) 0.026(3) 0.035(3) 0.005(3) -0.005(3) -0.007(3)
C20 0.025(3) 0.031(4) 0.049(4) 0.009(3) -0.002(3) -0.003(3)
C21 0.039(4) 0.029(4) 0.038(4) 0.011(3) -0.013(3) -0.002(3)
C22 0.024(3) 0.035(4) 0.027(3) 0.000(3) -0.006(2) -0.006(3)
C23 0.029(3) 0.021(3) 0.019(3) 0.004(2) -0.006(2) -0.007(3)
C24 0.027(3) 0.036(4) 0.020(3) -0.006(3) -0.005(2) 0.002(3)
C25 0.025(3) 0.041(4) 0.027(3) -0.001(3) -0.009(3) -0.001(3)
C26 0.041(4) 0.039(4) 0.026(3) -0.002(3) -0.011(3) -0.005(3)
C27 0.037(4) 0.034(4) 0.020(3) -0.002(3) 0.002(3) 0.002(3)
C28 0.028(3) 0.034(4) 0.019(3) -0.003(3) -0.004(2) -0.002(3)
C29 0.023(3) 0.025(3) 0.024(3) -0.003(2) -0.009(2) -0.001(3)
C30 0.031(3) 0.032(4) 0.019(3) 0.001(3) -0.003(2) -0.002(3)
C31 0.029(4) 0.048(4) 0.030(3) -0.007(3) -0.007(3) 0.003(3)
C32 0.029(4) 0.049(4) 0.039(4) -0.010(3) -0.013(3) 0.002(3)
C33 0.041(4) 0.030(4) 0.033(3) -0.002(3) -0.017(3) -0.001(3)
C34 0.024(3) 0.036(4) 0.024(3) 0.003(3) -0.012(2) -0.005(3)
C35 0.054(6) 0.094(8) 0.089(7) -0.043(6) -0.022(5) 0.027(6)
C36 0.045(5) 0.056(5) 0.060(5) 0.004(4) -0.014(4) -0.011(4)
C37 0.047(4) 0.036(4) 0.046(4) -0.005(3) -0.020(3) -0.012(3)
C38 0.057(5) 0.043(4) 0.047(4) -0.012(4) -0.029(4) -0.005(4)
C39 0.048(4) 0.035(4) 0.044(4) -0.007(3) -0.019(3) -0.014(3)
C40 0.051(5) 0.045(5) 0.042(4) -0.005(4) -0.011(3) 0.005(4)
C41 0.042(4) 0.030(4) 0.037(4) 0.000(3) -0.004(3) 0.000(3)
C42 0.051(5) 0.067(6) 0.035(4) -0.007(4) 0.002(3) 0.005(4)
C43 0.053(5) 0.049(5) 0.032(4) -0.015(3) -0.013(3) 0.005(4)
C44 0.056(5) 0.047(5) 0.047(4) -0.004(4) -0.011(4) 0.010(4)
C45 0.055(5) 0.058(5) 0.049(5) -0.010(4) -0.017(4) 0.008(4)
C46 0.094(9) 0.127(12) 0.107(10) 0.061(9) -0.050(8) -0.019(8)
C47 0.080(7) 0.083(7) 0.053(5) 0.014(5) -0.030(5) -0.041(6)
C48 0.085(7) 0.091(8) 0.046(5) -0.022(5) 0.000(5) -0.014(6)
C49 0.053(5) 0.056(5) 0.042(4) -0.008(4) -0.013(4) -0.008(4)
C50 0.060(5) 0.061(6) 0.045(5) -0.019(4) -0.010(4) -0.002(5)
C51 0.037(4) 0.058(5) 0.057(5) -0.017(4) -0.009(4) -0.008(4)
N1 0.031(3) 0.047(4) 0.041(3) -0.006(3) -0.019(3) -0.004(3)
N2 0.033(4) 0.048(4) 0.084(5) 0.022(4) -0.021(3) -0.004(3)
N3 0.046(4) 0.064(4) 0.029(3) -0.010(3) -0.014(3) -0.011(3)
N4 0.068(5) 0.047(4) 0.026(3) 0.002(3) -0.008(3) -0.004(4)
N5 0.064(4) 0.054(4) 0.024(3) 0.004(3) -0.010(3) -0.021(4)
N6 0.064(5) 0.071(5) 0.055(4) 0.018(4) -0.035(4) -0.013(4)
N7 0.050(4) 0.063(5) 0.043(4) -0.012(3) -0.029(3) 0.013(3)
N8 0.052(4) 0.054(4) 0.035(3) -0.012(3) -0.010(3) -0.013(3)
N9 0.040(3) 0.027(3) 0.033(3) -0.002(2) -0.006(2) -0.001(3)
N10 0.027(3) 0.051(4) 0.046(3) -0.009(3) -0.006(3) -0.006(3)
O1 0.025(2) 0.027(2) 0.0153(18) 0.0032(16) -0.0011(16) -0.0016(18)
P1 0.0207(8) 0.0250(8) 0.0164(7) 0.0003(6) -0.0043(6) -0.0017(6)
S1 0.0216(7) 0.0261(8) 0.0254(7) -0.0019(6) -0.0060(6) -0.0044(6)
S2 0.0220(7) 0.0246(8) 0.0250(7) 0.0027(6) -0.0036(6) -0.0040(6)
S3 0.0247(8) 0.0287(8) 0.0203(7) -0.0012(6) -0.0057(6) -0.0063(6)
S4 0.0326(8) 0.0300(8) 0.0177(7) 0.0022(6) -0.0059(6) -0.0083(7)
S5 0.0294(8) 0.0302(9) 0.0249(7) 0.0002(6) -0.0060(6) -0.0073(7)
S6 0.0282(8) 0.0353(9) 0.0301(8) 0.0040(7) -0.0116(6) -0.0026(7)
S7 0.0231(8) 0.0288(8) 0.0261(7) -0.0064(6) -0.0088(6) -0.0022(6)
S8 0.0223(8) 0.0334(9) 0.0272(8) -0.0027(6) -0.0076(6) -0.0025(7)
Cl1 0.0589(14) 0.0564(14) 0.0833(16) -0.0118(12) -0.0228(12) 0.0094(11)
Mo1 0.0193(3) 0.0234(3) 0.0156(2) -0.00108(19) -0.00306(19) -0.0033(2)
Mo2 0.0224(3) 0.0223(3) 0.0210(3) -0.0011(2) -0.0069(2) -0.0032(2)
Cl2 0.091(2) 0.165(4) 0.140(3) -0.099(3) -0.045(2) 0.021(2)

loop_
_atom_type_symbol
_atom_type_description
_atom_type_scat_dispersion_real
_atom_type_scat_dispersion_imag
_atom_type_scat_source
C C 0.0033 0.0016 'International Tables Vol C Tables 4.2.6.8 and 6.1.1.4'
H H 0.0000 0.0000 'International Tables Vol C Tables 4.2.6.8 and 6.1.1.4'
N N 0.0061 0.0033 'International Tables Vol C Tables 4.2.6.8 and 6.1.1.4'
O O 0.0106 0.0060 'International Tables Vol C Tables 4.2.6.8 and 6.1.1.4'
P P 0.1023 0.0942 'International Tables Vol C Tables 4.2.6.8 and 6.1.1.4'
S S 0.1246 0.1234 'International Tables Vol C Tables 4.2.6.8 and 6.1.1.4'
Cl Cl 0.1484 0.1585 'International Tables Vol C Tables 4.2.6.8 and 6.1.1.4'
Mo Mo -1.6832 0.6857 'International Tables Vol C Tables 4.2.6.8 and 6.1.1.4'

loop_
_geom_angle_atom_site_label_1
_geom_angle_atom_site_label_2
_geom_angle_atom_site_label_3
_geom_angle
N1 C1 C2 178.1(7)
C3 C2 C1 120.7(6)
C3 C2 S1 121.2(5)
C1 C2 S1 118.1(5)
C2 C3 C4 123.4(6)
C2 C3 S2 119.4(5)
C4 C3 S2 117.1(5)
N2 C4 C3 179.1(8)
N3 C5 C6 178.7(8)
C7 C6 C5 122.5(6)
C7 C6 S3 118.3(5)
C5 C6 S3 119.3(5)
C6 C7 C8 120.3(6)
C6 C7 S4 121.5(5)
C8 C7 S4 118.2(5)
N4 C8 C7 178.6(8)
N5 C9 C10 178.5(8)
C11 C10 C9 121.5(6)
C11 C10 S5 120.6(5)
C9 C10 S5 117.8(5)
C10 C11 C12 121.3(6)
C10 C11 S6 121.4(5)
C12 C11 S6 117.2(5)
N6 C12 C11 178.3(8)
N8 C13 C14 177.0(8)
C15 C14 C13 121.1(5)
C15 C14 S7 121.3(4)
C13 C14 S7 117.5(5)
C14 C15 C16 122.5(5)
C14 C15 S8 121.2(5)
C16 C15 S8 116.3(5)
N7 C16 C15 176.8(7)
C18 C17 C22 118.4(6)
C18 C17 P1 119.1(4)
C22 C17 P1 122.4(5)
C17 C18 C19 122.0(6)
C18 C19 C20 117.9(6)
C21 C20 C19 120.6(6)
C20 C21 C22 119.7(6)
C17 C22 C21 121.2(6)
C24 C23 C28 117.8(5)
C24 C23 P1 120.0(4)
C28 C23 P1 122.2(5)
C25 C24 C23 121.4(6)
C24 C25 C26 119.7(6)
C27 C26 C25 118.6(6)
C28 C27 C26 121.6(6)
C27 C28 C23 120.8(6)
C34 C29 C30 119.3(6)
C34 C29 P1 121.4(5)
C30 C29 P1 119.4(5)
C31 C30 C29 120.3(6)
C32 C31 C30 119.9(6)
C31 C32 C33 119.2(7)
C34 C33 C32 121.4(6)
C29 C34 C33 119.8(6)
Cl1 C35 Cl2 113.2(7)
N9 C37 C36 115.8(6)
N9 C39 C38 115.9(6)
C40 C41 N9 114.3(6)
C42 C43 N9 114.6(6)
N10 C45 C44 115.9(7)
C46 C47 N10 116.7(8)
N10 C49 C48 114.6(7)
N10 C51 C50 113.0(7)
C37 N9 C39 110.9(5)
C37 N9 C43 105.4(5)
C39 N9 C43 111.5(6)
C37 N9 C41 111.8(5)
C39 N9 C41 105.5(5)
C43 N9 C41 112.0(5)
C51 N10 C49 112.1(6)
C51 N10 C45 112.0(6)
C49 N10 C45 106.7(6)
C51 N10 C47 105.9(6)
C49 N10 C47 110.3(6)
C45 N10 C47 109.8(7)
Mo2 O1 Mo1 159.1(2)
C17 P1 C23 105.1(3)
C17 P1 C29 101.9(3)
C23 P1 C29 106.4(3)
C17 P1 Mo1 118.72(18)
C23 P1 Mo1 108.64(19)
C29 P1 Mo1 115.01(19)
C2 S1 Mo1 107.7(2)
C3 S2 Mo1 108.4(2)
C6 S3 Mo1 109.5(2)
C7 S4 Mo1 107.8(2)
C10 S5 Mo2 105.6(2)
C11 S6 Mo2 104.7(2)
C14 S7 Mo2 105.1(2)
C15 S8 Mo2 105.3(2)
O1 Mo1 S2 134.60(11)
O1 Mo1 S3 129.66(12)
S2 Mo1 S3 83.91(6)
O1 Mo1 S1 83.50(12)
S2 Mo1 S1 83.22(6)
S3 Mo1 S1 141.21(6)
O1 Mo1 S4 83.07(11)
S2 Mo1 S4 137.19(6)
S3 Mo1 S4 82.87(6)
S1 Mo1 S4 82.17(6)
O1 Mo1 P1 74.06(11)
S2 Mo1 P1 80.52(5)
S3 Mo1 P1 85.60(6)
S1 Mo1 P1 127.73(6)
S4 Mo1 P1 138.34(6)
O1 Mo2 S5 107.52(13)
O1 Mo2 S8 107.00(14)
S5 Mo2 S8 83.73(6)
O1 Mo2 S6 109.91(14)
S5 Mo2 S6 84.00(7)
S8 Mo2 S6 143.07(7)
O1 Mo2 S7 109.76(13)
S5 Mo2 S7 142.72(6)
S8 Mo2 S7 85.03(6)
S6 Mo2 S7 84.00(6)

loop_
_geom_bond_atom_site_label_1
_geom_bond_atom_site_label_2
_geom_bond_distance
C1 N1 1.140(8)
C1 C2 1.444(9)
C2 C3 1.360(9)
C2 S1 1.715(6)
C3 C4 1.428(9)
C3 S2 1.749(6)
C4 N2 1.143(9)
C5 N3 1.143(8)
C5 C6 1.411(9)
C6 C7 1.388(9)
C6 S3 1.746(6)
C7 C8 1.438(9)
C7 S4 1.705(7)
C8 N4 1.140(8)
C9 N5 1.159(8)
C9 C10 1.422(9)
C10 C11 1.334(10)
C10 S5 1.757(7)
C11 C12 1.430(10)
C11 S6 1.764(7)
C12 N6 1.158(9)
C13 N8 1.141(8)
C13 C14 1.430(8)
C14 C15 1.368(9)
C14 S7 1.749(6)
C15 C16 1.420(9)
C15 S8 1.753(6)
C16 N7 1.158(8)
C17 C18 1.377(9)
C17 C22 1.378(8)
C17 P1 1.827(6)
C18 C19 1.397(9)
C19 C20 1.403(9)
C20 C21 1.369(10)
C21 C22 1.391(9)
C23 C24 1.401(9)
C23 C28 1.405(8)
C23 P1 1.830(6)
C24 C25 1.387(9)
C25 C26 1.406(9)
C26 C27 1.388(10)
C27 C28 1.365(9)
C29 C34 1.380(8)
C29 C30 1.403(8)
C29 P1 1.833(6)
C30 C31 1.396(9)
C31 C32 1.381(10)
C32 C33 1.388(10)
C33 C34 1.384(9)
C35 Cl1 1.718(11)
C35 Cl2 1.740(11)
C36 C37 1.517(11)
C37 N9 1.514(9)
C38 C39 1.526(11)
C39 N9 1.516(9)
C40 C41 1.518(10)
C41 N9 1.531(9)
C42 C43 1.516(11)
C43 N9 1.524(8)
C44 C45 1.524(11)
C45 N10 1.523(10)
C46 C47 1.500(13)
C47 N10 1.531(10)
C48 C49 1.503(12)
C49 N10 1.499(10)
C50 C51 1.485(11)
C51 N10 1.478(10)
O1 Mo2 1.739(4)
O1 Mo1 2.094(4)
P1 Mo1 2.5421(16)
S1 Mo1 2.3567(19)
S2 Mo1 2.3203(17)
S3 Mo1 2.3206(16)
S4 Mo1 2.3743(16)
S5 Mo2 2.3452(16)
S6 Mo2 2.3607(18)
S7 Mo2 2.3669(16)
S8 Mo2 2.3485(18)
